data_4033228
loop_
_publ_author_name
'Liu, Lu'
'Xu, Guan-Ling'
'Ma, Xiao-Xia'
'Khan, Afsar'
'Tan, Wen-Hong'
'Yang, Zhu-Ya'
'Zhou, Zhi-Hong'

_publ_section_title
;
 Sweritranslactones A-C: Unusual Skeleton Secoiridoid Dimers via
 [4&#x00A0;+ 2] Cycloaddition from Swertiamarin.
;
_journal_issue 24
_journal_name_full 'The Journal of organic chemistry'
_journal_page_first 13263
_journal_page_last 13267
_journal_paper_doi 10.1021/acs.joc.7b02383
_journal_volume 82
_journal_year 2017
_chemical_formula_moiety 'C19 H18 O6'
_chemical_formula_sum 'C19 H18 O6'
_chemical_formula_weight 342.33
_space_group_crystal_system monoclinic
_space_group_IT_number 14
_space_group_name_Hall '-P 2yn'
_space_group_name_H-M_alt 'P 1 21/n 1'
_symmetry_space_group_name_Hall '-P 2yn'
_symmetry_space_group_name_H-M 'P 1 21/n 1'
_atom_sites_solution_hydrogens geom
_atom_sites_solution_primary direct
_atom_sites_solution_secondary difmap
_audit_creation_method SHELXL-2014/7
_cell_angle_alpha 90
_cell_angle_beta 89.933(6)
_cell_angle_gamma 90
_cell_formula_units_Z 4
_cell_length_a 7.722(3)
_cell_length_b 12.395(5)
_cell_length_c 15.776(6)
_cell_measurement_reflns_used 3139
_cell_measurement_temperature 100(2)
_cell_measurement_theta_max 27.74
_cell_measurement_theta_min 2.58
_cell_volume 1510.0(10)
_computing_cell_refinement 'Bruker SAINT'
_computing_data_collection 'Bruker APEX2'
_computing_data_reduction 'Bruker SAINT'
_computing_molecular_graphics 'Bruker SHELXTL'
_computing_publication_material 'Bruker SHELXTL'
_computing_structure_refinement 'SHELXL-2014 (Sheldrick 2014)'
_computing_structure_solution 'SHELXS-97 (Sheldrick 2008)'
_diffrn_ambient_temperature 100(2)
_diffrn_measured_fraction_theta_full 0.997
_diffrn_measured_fraction_theta_max 0.980
_diffrn_measurement_device_type 'Bruker APEX-II CCD'
_diffrn_measurement_method '\f and \w scans'
_diffrn_radiation_type MoK\a
_diffrn_radiation_wavelength 0.71073
_diffrn_reflns_av_R_equivalents 0.1158
_diffrn_reflns_av_unetI/netI 0.1120
_diffrn_reflns_Laue_measured_fraction_full 0.997
_diffrn_reflns_Laue_measured_fraction_max 0.980
_diffrn_reflns_limit_h_max 9
_diffrn_reflns_limit_h_min -10
_diffrn_reflns_limit_k_max 16
_diffrn_reflns_limit_k_min -16
_diffrn_reflns_limit_l_max 20
_diffrn_reflns_limit_l_min -20
_diffrn_reflns_number 12895
_diffrn_reflns_point_group_measured_fraction_full 0.997
_diffrn_reflns_point_group_measured_fraction_max 0.980
_diffrn_reflns_theta_full 25.242
_diffrn_reflns_theta_max 28.153
_diffrn_reflns_theta_min 2.090
_diffrn_source 'fine-focus sealed tube'
_exptl_absorpt_coefficient_mu 0.113
_exptl_absorpt_correction_type multi-scan
_exptl_absorpt_process_details sadabs
_exptl_crystal_colour colourless
_exptl_crystal_density_diffrn 1.506
_exptl_crystal_description block
_exptl_crystal_F_000 720
_exptl_crystal_size_max 0.660
_exptl_crystal_size_mid 0.280
_exptl_crystal_size_min 0.260
_exptl_transmission_factor_max 0.7457
_exptl_transmission_factor_min 0.5517
_refine_diff_density_max 2.101
_refine_diff_density_min -0.633
_refine_diff_density_rms 0.234
_refine_ls_extinction_method none
_refine_ls_goodness_of_fit_ref 2.114
_refine_ls_hydrogen_treatment constr
_refine_ls_matrix_type full
_refine_ls_number_parameters 226
_refine_ls_number_reflns 3632
_refine_ls_number_restraints 0
_refine_ls_restrained_S_all 2.114
_refine_ls_R_factor_all 0.3180
_refine_ls_R_factor_gt 0.2296
_refine_ls_shift/su_max 0.000
_refine_ls_shift/su_mean 0.000
_refine_ls_structure_factor_coef Fsqd
_refine_ls_weighting_details 'w=1/[\s^2^(Fo^2^)+(0.2000P)^2^] where P=(Fo^2^+2Fc^2^)/3'
_refine_ls_weighting_scheme calc
_refine_ls_wR_factor_gt 0.5580
_refine_ls_wR_factor_ref 0.5955
_reflns_Friedel_coverage 0.000
_reflns_number_gt 1944
_reflns_number_total 3632
_reflns_threshold_expression 'I > 2\s(I)'
_cod_data_source_file jo7b02383_si_003.cif
_cod_data_source_block mo_sww5_0m
_cod_depositor_comments 'Adding full bibliography for 4033228--4033230.cif.'
_cod_database_code 4033228
_shelx_shelxl_version_number 2014/7
_shelx_space_group_comment
;
The symmetry employed for this shelxl refinement is uniquely defined
by the following loop, which should always be used as a source of
symmetry information in preference to the above space-group names.
They are only intended as comments.
;
_shelx_estimated_absorpt_t_min 0.929
_shelx_estimated_absorpt_t_max 0.971

loop_
_space_group_symop_operation_xyz
'x, y, z'
'-x+1/2, y+1/2, -z+1/2'
'-x, -y, -z'
'x-1/2, -y-1/2, z-1/2'

loop_
_atom_site_label
_atom_site_type_symbol
_atom_site_fract_x
_atom_site_fract_y
_atom_site_fract_z
_atom_site_U_iso_or_equiv
_atom_site_adp_type
_atom_site_occupancy
_atom_site_site_symmetry_order
_atom_site_calc_flag
_atom_site_refinement_flags_posn
_atom_site_refinement_flags_adp
O7 O 0.5066(9) 0.8134(6) 0.0103(4) 0.0424(19) Uani 1 1 d . .
C4 C 0.8221(12) 0.5580(7) 0.0758(6) 0.030(2) Uani 1 1 d . .
H4A H 0.9390 0.5658 0.1008 0.036 Uiso 1 1 calc R U
H4B H 0.8363 0.5350 0.0161 0.036 Uiso 1 1 calc R U
C20 C 0.9669(12) 0.7578(7) 0.0062(6) 0.031(2) Uani 1 1 d . .
H20 H 1.0250 0.6903 0.0037 0.037 Uiso 1 1 calc R U
O15 O 0.3868(13) 0.5293(7) 0.3165(5) 0.062(2) Uani 1 1 d . .
O1 O 0.2971(11) 0.5506(7) 0.0990(5) 0.053(2) Uani 1 1 d . .
C21 C 1.0556(13) 0.8415(9) -0.0267(6) 0.036(2) Uani 1 1 d . .
H21A H 1.0062 0.9117 -0.0265 0.043 Uiso 1 1 calc R U
H21B H 1.1676 0.8303 -0.0501 0.043 Uiso 1 1 calc R U
C6 C 0.7975(13) 0.7546(8) 0.0448(6) 0.035(2) Uani 1 1 d . .
C11 C 0.2972(12) 0.7783(7) 0.2164(5) 0.027(2) Uani 1 1 d . .
C19 C 0.4305(11) 0.7575(8) 0.0715(5) 0.029(2) Uani 1 1 d . .
H19 H 0.3202 0.7263 0.0491 0.035 Uiso 1 1 calc R U
O9 O 0.6460(8) 0.7902(5) 0.2182(4) 0.0321(16) Uani 1 1 d . .
C5 C 0.7326(12) 0.6637(7) 0.0781(5) 0.030(2) Uani 1 1 d . .
C1 C 0.4515(14) 0.5589(8) 0.1049(5) 0.036(2) Uani 1 1 d . .
C17 C 0.5615(14) 0.6908(8) 0.2127(6) 0.038(2) Uani 1 1 d . .
H17 H 0.6309 0.6331 0.2410 0.046 Uiso 1 1 calc R U
O14 O 0.1523(12) 0.6289(7) 0.3311(6) 0.066(3) Uani 1 1 d . .
C16 C 0.3858(14) 0.6967(8) 0.2496(6) 0.039(2) Uani 1 1 d . .
C18 C 0.5384(16) 0.6649(8) 0.1137(6) 0.044(3) Uani 1 1 d . .
C15 C 0.3122(16) 0.6159(11) 0.3023(6) 0.048(3) Uani 1 1 d . .
C7 C 0.6772(13) 0.8507(9) 0.0309(7) 0.040(3) Uani 1 1 d . .
H7 H 0.7221 0.8933 -0.0182 0.048 Uiso 1 1 calc R U
C10 C 0.3850(16) 0.8372(9) 0.1495(7) 0.052(3) Uani 1 1 d . .
H10 H 0.3117 0.8986 0.1295 0.062 Uiso 1 1 calc R U
C8 C 0.6612(14) 0.9228(9) 0.1030(9) 0.055(3) Uani 1 1 d . .
H8A H 0.6067 0.9907 0.0835 0.066 Uiso 1 1 calc R U
H8B H 0.7789 0.9408 0.1234 0.066 Uiso 1 1 calc R U
C9 C 0.5511(16) 0.8770(9) 0.1813(6) 0.050(3) Uani 1 1 d . .
H9 H 0.5318 0.9352 0.2242 0.060 Uiso 1 1 calc R U
C3 C 0.7227(14) 0.4715(8) 0.1241(7) 0.044(3) Uani 1 1 d . .
H3A H 0.7767 0.4006 0.1125 0.052 Uiso 1 1 calc R U
H3B H 0.7339 0.4857 0.1856 0.052 Uiso 1 1 calc R U
C12 C 0.1047(17) 0.7899(11) 0.2431(8) 0.058(4) Uani 1 1 d . .
H12A H 0.0732 0.8672 0.2469 0.070 Uiso 1 1 calc R U
H12B H 0.0290 0.7554 0.2004 0.070 Uiso 1 1 calc R U
C13 C 0.0814(17) 0.7386(9) 0.3244(9) 0.064(4) Uani 1 1 d . .
H13A H -0.0441 0.7357 0.3371 0.076 Uiso 1 1 calc R U
H13B H 0.1364 0.7841 0.3683 0.076 Uiso 1 1 calc R U
O2 O 0.5450(11) 0.4656(6) 0.1035(4) 0.050(2) Uani 1 1 d . .

loop_
_atom_site_aniso_label
_atom_site_aniso_U_11
_atom_site_aniso_U_22
_atom_site_aniso_U_33
_atom_site_aniso_U_23
_atom_site_aniso_U_13
_atom_site_aniso_U_12
O7 0.029(4) 0.063(5) 0.035(4) 0.000(3) -0.001(3) 0.004(3)
C4 0.026(5) 0.026(5) 0.038(5) 0.007(4) 0.004(4) 0.006(4)
C20 0.028(5) 0.026(5) 0.038(5) 0.014(4) 0.001(4) -0.003(4)
O15 0.087(7) 0.050(6) 0.048(5) -0.001(4) 0.019(4) -0.003(5)
O1 0.049(5) 0.064(5) 0.044(4) -0.021(4) 0.014(4) -0.015(4)
C21 0.030(5) 0.039(5) 0.039(5) 0.011(4) 0.004(4) -0.002(4)
C6 0.042(6) 0.030(5) 0.035(5) 0.006(4) 0.020(4) 0.010(4)
C11 0.033(5) 0.029(5) 0.018(4) -0.006(3) 0.006(3) 0.002(4)
C19 0.016(5) 0.035(5) 0.036(5) -0.002(4) -0.014(4) 0.008(4)
O9 0.035(4) 0.033(4) 0.028(3) 0.001(3) 0.000(3) -0.004(3)
C5 0.037(6) 0.026(5) 0.027(4) 0.006(3) 0.023(4) 0.007(4)
C1 0.038(6) 0.047(6) 0.023(4) -0.008(4) 0.005(4) -0.002(5)
C17 0.044(6) 0.036(6) 0.034(5) -0.002(4) -0.010(4) -0.002(5)
O14 0.071(6) 0.058(6) 0.071(5) -0.023(4) 0.051(5) -0.018(5)
C16 0.048(7) 0.045(6) 0.024(4) -0.012(4) 0.001(4) -0.002(5)
C18 0.084(8) 0.026(5) 0.022(4) 0.003(4) 0.018(5) -0.013(5)
C15 0.052(7) 0.058(8) 0.036(5) -0.018(5) 0.002(5) -0.009(6)
C7 0.032(6) 0.043(6) 0.046(6) 0.015(5) -0.001(4) -0.006(5)
C10 0.063(8) 0.036(6) 0.057(6) 0.007(5) 0.045(6) 0.008(5)
C8 0.022(6) 0.026(5) 0.116(11) 0.003(6) 0.023(6) -0.003(4)
C9 0.066(8) 0.042(6) 0.041(6) -0.011(5) -0.011(5) 0.033(6)
C3 0.043(7) 0.034(6) 0.053(6) 0.007(5) 0.027(5) 0.002(5)
C12 0.059(8) 0.062(8) 0.055(7) -0.027(6) 0.031(6) 0.004(6)
C13 0.060(9) 0.036(6) 0.095(9) -0.019(6) 0.052(7) -0.008(6)
O2 0.067(6) 0.042(5) 0.040(4) -0.009(3) 0.023(4) -0.007(4)

loop_
_atom_type_symbol
_atom_type_description
_atom_type_scat_dispersion_real
_atom_type_scat_dispersion_imag
_atom_type_scat_source
C C 0.0033 0.0016 'International Tables Vol C Tables 4.2.6.8 and 6.1.1.4'
H H 0.0000 0.0000 'International Tables Vol C Tables 4.2.6.8 and 6.1.1.4'
O O 0.0106 0.0060 'International Tables Vol C Tables 4.2.6.8 and 6.1.1.4'

loop_
_geom_angle_atom_site_label_1
_geom_angle_atom_site_label_2
_geom_angle_atom_site_label_3
_geom_angle
C19 O7 C7 114.1(7)
C5 C4 C3 112.0(8)
C5 C4 H4A 109.2
C3 C4 H4A 109.2
C5 C4 H4B 109.2
C3 C4 H4B 109.2
H4A C4 H4B 107.9
C21 C20 C6 130.1(9)
C21 C20 H20 114.9
C6 C20 H20 114.9
C20 C21 H21A 120.0
C20 C21 H21B 120.0
H21A C21 H21B 120.0
C5 C6 C20 121.8(8)
C5 C6 C7 119.0(9)
C20 C6 C7 118.0(8)
C16 C11 C10 115.4(9)
C16 C11 C12 117.2(9)
C10 C11 C12 126.7(10)
O7 C19 C18 117.2(8)
O7 C19 C10 109.3(8)
C18 C19 C10 103.9(7)
O7 C19 H19 108.7
C18 C19 H19 108.7
C10 C19 H19 108.7
C17 O9 C9 113.5(8)
C6 C5 C4 124.0(8)
C6 C5 C18 118.6(8)
C4 C5 C18 117.0(7)
O1 C1 O2 116.9(10)
O1 C1 C18 122.2(10)
O2 C1 C18 120.9(10)
O9 C17 C16 111.1(8)
O9 C17 C18 106.8(7)
C16 C17 C18 106.9(9)
O9 C17 H17 110.6
C16 C17 H17 110.6
C18 C17 H17 110.6
C15 O14 C13 115.8(9)
C11 C16 C15 124.2(10)
C11 C16 C17 110.8(9)
C15 C16 C17 124.2(10)
C1 C18 C19 111.7(9)
C1 C18 C5 112.5(8)
C19 C18 C5 110.9(7)
C1 C18 C17 108.6(7)
C19 C18 C17 109.0(8)
C5 C18 C17 103.8(9)
O15 C15 O14 118.5(11)
O15 C15 C16 122.1(11)
O14 C15 C16 119.1(12)
O7 C7 C8 107.4(9)
O7 C7 C6 109.9(8)
C8 C7 C6 114.8(9)
O7 C7 H7 108.2
C8 C7 H7 108.2
C6 C7 H7 108.2
C11 C10 C9 109.2(10)
C11 C10 C19 110.3(9)
C9 C10 C19 106.1(8)
C11 C10 H10 110.4
C9 C10 H10 110.4
C19 C10 H10 110.4
C7 C8 C9 115.5(9)
C7 C8 H8A 108.4
C9 C8 H8A 108.4
C7 C8 H8B 108.4
C9 C8 H8B 108.4
H8A C8 H8B 107.5
O9 C9 C10 109.7(10)
O9 C9 C8 108.0(9)
C10 C9 C8 108.6(9)
O9 C9 H9 110.2
C10 C9 H9 110.2
C8 C9 H9 110.2
O2 C3 C4 114.3(8)
O2 C3 H3A 108.7
C4 C3 H3A 108.7
O2 C3 H3B 108.7
C4 C3 H3B 108.7
H3A C3 H3B 107.6
C13 C12 C11 108.6(11)
C13 C12 H12A 110.0
C11 C12 H12A 110.0
C13 C12 H12B 110.0
C11 C12 H12B 110.0
H12A C12 H12B 108.3
C12 C13 O14 115.2(9)
C12 C13 H13A 108.5
O14 C13 H13A 108.5
C12 C13 H13B 108.5
O14 C13 H13B 108.5
H13A C13 H13B 107.5
C1 O2 C3 117.8(8)

loop_
_geom_bond_atom_site_label_1
_geom_bond_atom_site_label_2
_geom_bond_distance
O7 C19 1.326(12)
O7 C7 1.434(12)
C4 C5 1.482(12)
C4 C3 1.522(12)
C4 H4A 0.9900
C4 H4B 0.9900
C20 C21 1.348(12)
C20 C6 1.442(13)
C20 H20 0.9500
O15 C15 1.239(15)
O1 C1 1.200(12)
C21 H21A 0.9500
C21 H21B 0.9500
C6 C5 1.340(13)
C6 C7 1.528(14)
C11 C16 1.329(14)
C11 C10 1.451(12)
C11 C12 1.551(15)
C19 C18 1.566(14)
C19 C10 1.616(14)
C19 H19 1.0000
O9 C17 1.397(12)
O9 C9 1.426(12)
C5 C18 1.601(14)
C1 O2 1.363(13)
C1 C18 1.482(14)
C17 C16 1.478(14)
C17 C18 1.605(13)
C17 H17 1.0000
O14 C15 1.325(15)
O14 C13 1.469(15)
C16 C15 1.421(16)
C7 C8 1.451(16)
C7 H7 1.0000
C10 C9 1.464(18)
C10 H10 1.0000
C8 C9 1.603(17)
C8 H8A 0.9900
C8 H8B 0.9900
C9 H9 1.0000
C3 O2 1.413(13)
C3 H3A 0.9900
C3 H3B 0.9900
C12 C13 1.444(19)
C12 H12A 0.9900
C12 H12B 0.9900
C13 H13A 0.9900
C13 H13B 0.9900

loop_
_geom_hbond_atom_site_label_D
_geom_hbond_atom_site_label_H
_geom_hbond_atom_site_label_A
_geom_hbond_distance_DH
_geom_hbond_distance_HA
_geom_hbond_distance_DA
_geom_hbond_angle_DHA
_geom_hbond_site_symmetry_A
C12 H12A O15 0.99 2.27 3.113(16) 142.9 2
C10 H10 O15 1.00 2.39 3.218(14) 140.1 2
C7 H7 O14 1.00 2.45 3.168(13) 128.0 4_675
C4 H4B O1 0.99 2.34 3.205(12) 145.1 3_665
C12 H12A O15 0.99 2.27 3.113(16) 142.9 2
C10 H10 O15 1.00 2.39 3.218(14) 140.1 2
C7 H7 O14 1.00 2.45 3.168(13) 128.0 4_675
C4 H4B O1 0.99 2.34 3.205(12) 145.1 3_665
C4 H4B O1 0.99 2.34 3.205(12) 145.1 3_665
C7 H7 O14 1.00 2.45 3.168(13) 128.0 4_675
C10 H10 O15 1.00 2.39 3.218(14) 140.1 2
C12 H12A O15 0.99 2.27 3.113(16) 142.9 2

loop_
_geom_torsion_atom_site_label_1
_geom_torsion_atom_site_label_2
_geom_torsion_atom_site_label_3
_geom_torsion_atom_site_label_4
_geom_torsion
C21 C20 C6 C5 -176.7(10)
C21 C20 C6 C7 15.8(16)
C7 O7 C19 C18 -48.7(11)
C7 O7 C19 C10 69.1(10)
C20 C6 C5 C4 -2.7(16)
C7 C6 C5 C4 164.7(9)
C20 C6 C5 C18 -175.6(9)
C7 C6 C5 C18 -8.3(14)
C3 C4 C5 C6 175.9(10)
C3 C4 C5 C18 -11.0(12)
C9 O9 C17 C16 -54.8(10)
C9 O9 C17 C18 61.4(10)
C10 C11 C16 C15 -166.3(10)
C12 C11 C16 C15 4.9(14)
C10 C11 C16 C17 3.8(12)
C12 C11 C16 C17 175.1(8)
O9 C17 C16 C11 52.2(10)
C18 C17 C16 C11 -64.0(10)
O9 C17 C16 C15 -137.6(9)
C18 C17 C16 C15 106.2(10)
O1 C1 C18 C19 -27.9(12)
O2 C1 C18 C19 152.4(8)
O1 C1 C18 C5 -153.4(9)
O2 C1 C18 C5 27.0(12)
O1 C1 C18 C17 92.4(11)
O2 C1 C18 C17 -87.3(11)
O7 C19 C18 C1 -121.0(9)
C10 C19 C18 C1 118.2(8)
O7 C19 C18 C5 5.2(11)
C10 C19 C18 C5 -115.5(8)
O7 C19 C18 C17 118.9(9)
C10 C19 C18 C17 -1.8(11)
C6 C5 C18 C1 148.9(9)
C4 C5 C18 C1 -24.5(12)
C6 C5 C18 C19 23.1(12)
C4 C5 C18 C19 -150.4(8)
C6 C5 C18 C17 -93.9(10)
C4 C5 C18 C17 92.7(9)
O9 C17 C18 C1 179.1(9)
C16 C17 C18 C1 -61.9(11)
O9 C17 C18 C19 -59.1(11)
C16 C17 C18 C19 60.0(10)
O9 C17 C18 C5 59.2(9)
C16 C17 C18 C5 178.2(8)
C13 O14 C15 O15 170.5(10)
C13 O14 C15 C16 -15.5(15)
C11 C16 C15 O15 163.5(10)
C17 C16 C15 O15 -5.4(16)
C11 C16 C15 O14 -10.3(15)
C17 C16 C15 O14 -179.2(9)
C19 O7 C7 C8 -62.0(11)
C19 O7 C7 C6 63.6(10)
C5 C6 C7 O7 -33.0(12)
C20 C6 C7 O7 134.9(9)
C5 C6 C7 C8 88.2(12)
C20 C6 C7 C8 -103.9(11)
C16 C11 C10 C9 -56.4(11)
C12 C11 C10 C9 133.3(10)
C16 C11 C10 C19 59.8(12)
C12 C11 C10 C19 -110.5(11)
O7 C19 C10 C11 178.4(9)
C18 C19 C10 C11 -55.7(12)
O7 C19 C10 C9 -63.4(10)
C18 C19 C10 C9 62.4(10)
O7 C7 C8 C9 49.9(12)
C6 C7 C8 C9 -72.6(12)
C17 O9 C9 C10 1.8(11)
C17 O9 C9 C8 -116.4(9)
C11 C10 C9 O9 52.0(11)
C19 C10 C9 O9 -66.9(10)
C11 C10 C9 C8 169.9(8)
C19 C10 C9 C8 51.0(11)
C7 C8 C9 O9 68.0(12)
C7 C8 C9 C10 -50.9(13)
C5 C4 C3 O2 48.9(12)
C16 C11 C12 C13 24.4(13)
C10 C11 C12 C13 -165.5(10)
C11 C12 C13 O14 -49.3(14)
C15 O14 C13 C12 47.3(16)
O1 C1 O2 C3 -169.8(8)
C18 C1 O2 C3 9.8(12)
C4 C3 O2 C1 -50.3(11)
